data_8101596
loop_
_publ_author_name
'Czado, Wolfgang'
'M\"uller, Ulrich'

_publ_section_title
;
Crystal structure of bis-tetraphenylphosphonium 1,2,5,6-tetracyano-
3,4-diselena-hexadiene-1,6-diselenolate, [P(C~6~H~5~)~4~]~2~[Se~4~C~4~(CN)~4~]
;
_journal_issue 4
_journal_name_full 'Zeitschrift f\"ur Kristallographie - New Crystal Structures'
_journal_page_first 507
_journal_page_last 508
_journal_volume 214
_journal_year 1999
_chemical_formula_moiety '(P (C6 H5)4)2 [Se4 C4 (CN)4]'
_chemical_formula_structural '(P (C6 H5)4)2 [Se4 C4 (CN)4]'
_chemical_formula_sum 'C56 H40 N4 P2 Se4'
_chemical_formula_weight 1146.70
_space_group_IT_number 13
_symmetry_cell_setting monoclinic
_symmetry_space_group_name_Hall '-P 2yac'
_symmetry_space_group_name_H-M 'P 1 2/n 1'
_cell_angle_alpha 90.00
_cell_angle_beta 101.56(2)
_cell_angle_gamma 90.00
_cell_formula_units_Z 2
_cell_length_a 13.849(4)
_cell_length_b 9.533(3)
_cell_length_c 20.026(5)
_cell_measurement_temperature 193(2)
_cell_volume 2590.3(13)
_diffrn_ambient_temperature 193(2)
_exptl_crystal_density_diffrn 1.470
_refine_ls_R_factor_obs 0.0696
_refine_ls_wR_factor_obs 0.1311
_cod_original_sg_symbol_H-M 'P 2/n'
_cod_database_code 8101596

loop_
_symmetry_equiv_pos_as_xyz
'x, y, z'
'-x+1/2, y, -z+1/2'
'-x, -y, -z'
'x-1/2, -y, z-1/2'

loop_
_atom_site_aniso_label
_atom_site_aniso_U_11
_atom_site_aniso_U_22
_atom_site_aniso_U_33
_atom_site_aniso_U_23
_atom_site_aniso_U_13
_atom_site_aniso_U_12
Se1 0.0422(11) 0.0475(11) 0.0371(10) -0.0097(9) -0.0007(8) 0.0060(10)
Se2 0.0301(9) 0.0303(9) 0.0344(9) -0.0072(8) 0.0104(7) 0.0000(9)
C1 0.031(9) 0.028(9) 0.023(8) 0.008(8) 0.006(7) -0.020(9)
C2 0.041(11) 0.023(10) 0.015(8) 0.005(7) 0.020(8) 0.005(9)
N1 0.042(9) 0.048(10) 0.028(8) -0.002(7) 0.011(7) 0.001(8)
C3 0.044(10) 0.040(10) 0.019(8) 0.000(8) 0.006(8) -0.016(9)
C4 0.024(9) 0.026(10) 0.052(11) 0.009(8) 0.010(9) -0.012(8)
N2 0.035(9) 0.046(10) 0.062(10) -0.023(8) -0.005(8) -0.005(7)
P 0.028(2) 0.018(2) 0.032(2) -0.0010(19) 0.0070(19) 0.003(2)
C11 0.037(9) 0.016(9) 0.021(8) 0.006(7) 0.011(7) 0.005(8)
C12 0.043(10) 0.025(10) 0.023(9) -0.007(7) 0.013(8) -0.004(8)
C13 0.046(11) 0.036(10) 0.030(9) -0.016(9) 0.010(9) -0.017(9)
C14 0.068(13) 0.056(12) 0.023(9) -0.024(9) -0.004(9) 0.006(11)
C15 0.109(16) 0.030(11) 0.030(10) -0.014(9) -0.007(11) 0.011(12)
C16 0.068(12) 0.029(10) 0.039(10) -0.005(9) 0.015(9) -0.027(10)
C21 0.014(8) 0.013(8) 0.039(9) 0.006(7) 0.001(7) -0.005(7)
C22 0.029(9) 0.024(9) 0.034(9) -0.002(8) 0.014(8) -0.008(8)
C23 0.058(12) 0.038(11) 0.022(9) -0.003(8) 0.015(8) -0.033(10)
C24 0.051(12) 0.015(9) 0.054(11) 0.012(8) 0.049(9) 0.009(9)
C25 0.028(9) 0.012(9) 0.052(10) -0.004(8) 0.007(9) -0.005(8)
C26 0.036(11) 0.015(9) 0.029(9) -0.013(7) 0.000(8) -0.016(8)
C31 0.047(11) 0.036(10) 0.012(8) 0.000(7) 0.004(7) 0.010(9)
C32 0.029(10) 0.006(8) 0.054(10) 0.003(7) 0.007(8) 0.010(8)
C33 0.031(10) 0.002(8) 0.063(11) 0.003(7) 0.020(8) -0.004(8)
C34 0.048(12) 0.031(12) 0.060(11) -0.012(8) -0.006(9) -0.025(9)
C35 0.015(8) 0.032(10) 0.047(9) 0.011(8) 0.007(7) 0.011(8)
C36 0.032(9) 0.024(9) 0.023(8) 0.001(7) -0.007(7) -0.004(9)
C41 0.026(9) 0.031(10) 0.035(10) 0.004(8) -0.001(8) -0.016(8)
C42 0.031(10) 0.030(10) 0.026(10) 0.006(8) 0.013(8) 0.009(8)
C43 0.043(10) 0.057(13) 0.027(9) 0.023(9) 0.026(8) 0.016(9)
C44 0.022(10) 0.035(11) 0.081(14) 0.030(11) 0.020(9) 0.005(9)
C45 0.022(9) 0.014(9) 0.085(13) -0.008(9) 0.016(9) -0.003(7)
C46 0.048(10) 0.026(10) 0.019(8) 0.008(8) 0.012(7) 0.002(9)

loop_
_atom_site_label
_atom_site_type_symbol
_atom_site_fract_x
_atom_site_fract_y
_atom_site_fract_z
_atom_site_U_iso_or_equiv
_atom_site_thermal_displace_type
_atom_site_occupancy
_atom_site_calc_flag
_atom_site_refinement_flags
_atom_site_disorder_assembly
_atom_site_disorder_group
Se1 Se -0.02400(12) 0.70033(17) 0.10700(8) 0.0435(5) Uani 1 d . . .
Se2 Se 0.17999(10) 0.61922(16) 0.20410(7) 0.0311(5) Uani 1 d . . .
C1 C 0.0157(10) 0.7968(15) 0.1895(6) 0.027(4) Uani 1 d . . .
C2 C -0.0501(11) 0.9026(15) 0.2058(6) 0.024(4) Uani 1 d . . .
N1 N -0.1019(9) 0.9853(13) 0.2179(6) 0.039(4) Uani 1 d . . .
C3 C 0.1034(11) 0.7691(14) 0.2321(7) 0.035(4) Uani 1 d . . .
C4 C 0.1388(10) 0.8380(14) 0.2960(8) 0.033(4) Uani 1 d . . .
N2 N 0.1652(9) 0.9015(13) 0.3460(6) 0.050(4) Uani 1 d . . .
P P 0.3084(3) 0.3671(4) 0.03717(18) 0.0258(10) Uani 1 d . . .
C11 C 0.3978(10) 0.3992(14) 0.1159(6) 0.024(4) Uani 1 d . . .
C12 C 0.4535(10) 0.5200(14) 0.1241(6) 0.029(4) Uani 1 d . . .
H12 H 0.4452 0.5872 0.0897 0.035 Uiso 1 calc R . .
C13 C 0.5233(10) 0.5409(15) 0.1852(7) 0.037(4) Uani 1 d . . .
H13 H 0.5614 0.6220 0.1910 0.044 Uiso 1 calc R . .
C14 C 0.5355(12) 0.4392(18) 0.2375(7) 0.051(5) Uani 1 d . . .
H14 H 0.5789 0.4558 0.2786 0.057 Uiso 1 calc R . .
C15 C 0.5172(13) 0.3149(16) 0.2277(7) 0.059(6) Uani 1 d . . .
H15 H 0.5040 0.2441 0.2602 0.071 Uiso 1 calc R . .
C16 C 0.4092(11) 0.2951(15) 0.1684(7) 0.045(4) Uani 1 d . . .
H16 H 0.3690 0.2161 0.1637 0.054 Uiso 1 calc R . .
C21 C 0.3616(9) 0.2503(12) -0.0146(6) 0.023(4) Uani 1 d . . .
C22 C 0.3033(10) 0.1868(13) -0.0729(7) 0.028(4) Uani 1 d . . .
H22 H 0.2354 0.1999 -0.0811 0.034 Uiso 1 calc R . .
C23 C 0.3429(11) 0.1062(15) -0.1182(7) 0.038(4) Uani 1 d . . .
H23 H 0.3040 0.0668 -0.1569 0.046 Uiso 1 calc R . .
C24 C 0.4475(11) 0.0870(13) -0.1019(7) 0.035(4) Uani 1 d . . .
H24 H 0.4778 0.0345 -0.1310 0.042 Uiso 1 calc R . .
C25 C 0.5043(10) 0.1445(13) -0.0440(7) 0.031(4) Uani 1 d . . .
H25 H 0.5718 0.1277 -0.0340 0.037 Uiso 1 calc R . .
C26 C 0.4628(10) 0.2261(13) -0.0012(7) 0.027(4) Uani 1 d . . .
H26 H 0.5024 0.2656 0.0372 0.033 Uiso 1 calc R . .
C31 C 0.1971(11) 0.2900(15) 0.0564(6) 0.032(4) Uani 1 d . . .
C32 C 0.1985(11) 0.1405(13) 0.0675(7) 0.030(4) Uani 1 d . . .
H32 H 0.257(7) 0.080(7) 0.0640(8) 0.036 Uiso 1 d R . .
C33 C 0.1149(10) 0.0828(13) 0.0840(7) 0.031(4) Uani 1 d . . .
H33 H 0.1139 -0.0138 0.0905 0.037 Uiso 1 calc R . .
C34 C 0.0316(12) 0.1595(15) 0.0917(7) 0.048(5) Uani 1 d . . .
H34 H -0.0229 0.1165 0.1036 0.058 Uiso 1 calc R . .
C35 C 0.0346(9) 0.3031(15) 0.0808(6) 0.027(4) Uani 1 d . . .
H35 H -0.0195 0.3572 0.0855 0.032 Uiso 1 calc R . .
C36 C 0.1150(10) 0.3690(15) 0.0631(6) 0.028(4) Uani 1 d . . .
H36 H 0.1142 0.4653 0.0558 0.034 Uiso 1 calc R . .
C41 C 0.2815(10) 0.5289(14) -0.0094(7) 0.032(4) Uani 1 d . . .
C42 C 0.2879(9) 0.5408(14) -0.0776(7) 0.028(4) Uani 1 d . . .
H42 H 0.3073 0.4629 -0.0996 0.034 Uiso 1 calc R . .
C43 C 0.2667(10) 0.6631(16) -0.1137(7) 0.039(4) Uani 1 d . . .
H43 H 0.2757 0.6695 -0.1584 0.047 Uiso 1 calc R . .
C44 C 0.2311(10) 0.7781(16) -0.0825(9) 0.045(5) Uani 1 d . . .
H44 H 0.2111 0.8592 -0.1072 0.054 Uiso 1 calc R . .
C45 C 0.2263(9) 0.7692(13) -0.0135(8) 0.039(4) Uani 1 d . . .
H45 H 0.2077 0.8480 0.0082 0.040 Uiso 1 calc R . .
C46 C 0.2483(10) 0.6465(14) 0.0233(6) 0.030(4) Uani 1 d . . .
H46 H 0.2415 0.6412 0.0685 0.036 Uiso 1 calc R . .

loop_
_geom_bond_atom_site_label_1
_geom_bond_atom_site_label_2
_geom_bond_distance
_geom_bond_site_symmetry_2
_geom_bond_publ_flag
Se2 Se2 2.390(3) 2 ?
Se1 C1 1.875(13) . ?
Se2 C3 1.929(15) . ?
C1 C3 1.362(16) . ?
C1 C2 1.439(19) . ?
C2 N1 1.125(15) . ?
C3 C4 1.436(18) . ?
C4 N2 1.163(16) . ?
P C11 1.825(12) . ?
P C21 1.778(13) . ?
P C31 1.817(15) . ?
P C41 1.803(13) . ?
C11 C12 1.377(16) . ?
C11 C16 1.432(17) . ?
C12 C13 1.414(16) . ?
C13 C14 1.412(18) . ?
C14 C15 1.385(19) . ?
C15 C16 1.413(18) . ?
C21 C26 1.392(16) . ?
C21 C22 1.416(16) . ?
C22 C23 1.384(18) . ?
C23 C24 1.431(18) . ?
C24 C25 1.377(17) . ?
C25 C26 1.368(17) . ?
C31 C36 1.392(17) . ?
C31 C32 1.442(16) . ?
C32 C33 1.380(17) . ?
C33 C32 1.380(17) . ?
C33 C34 1.400(18) . ?
C34 C35 1.388(17) . ?
C35 C36 1.385(17) . ?
C41 C42 1.391(17) . ?
C41 C46 1.421(17) . ?
C42 C43 1.372(16) . ?
C43 C44 1.400(18) . ?
C44 C45 1.398(18) . ?
C45 C46 1.383(16) . ?
